data_4346550
loop_
_publ_author_name
'Chambers, Geoffrey M.'
'Huynh, Mioy T.'
'Li, Yulong'
'Hammes-Schiffer, Sharon'
'Rauchfuss, Thomas B.'
'Reijerse, Edward'
'Lubitz, Wolfgang'

_publ_section_title
;
 Models of the Ni-L and Ni-SIa States of the [NiFe]-Hydrogenase Active
 Site.
;
_journal_issue 2
_journal_name_full 'Inorganic chemistry'
_journal_page_first 419
_journal_page_last 431
_journal_paper_doi 10.1021/acs.inorgchem.5b01662
_journal_volume 55
_journal_year 2016
_chemical_formula_sum 'C46 H39 B Cl2 F4 Fe Ni O2 P2 S2'
_chemical_formula_weight 1022.10
_space_group_crystal_system monoclinic
_space_group_IT_number 15
_space_group_name_Hall '-C 2yc'
_space_group_name_H-M_alt 'C 1 2/c 1'
_atom_sites_solution_hydrogens geom
_audit_creation_date 2015-07-16
_audit_creation_method
; 
Olex2 1.2 
(compiled 2015.01.26 svn.r3150 for OlexSys, GUI svn.r4998) 
;
_cell_angle_alpha 90
_cell_angle_beta 97.862(12)
_cell_angle_gamma 90
_cell_formula_units_Z 8
_cell_length_a 35.637(9)
_cell_length_b 11.475(3)
_cell_length_c 22.627(5)
_cell_measurement_reflns_used 9671
_cell_measurement_temperature 296(2)
_cell_measurement_theta_max 26.195
_cell_measurement_theta_min 2.479
_cell_volume 9166(4)
_computing_cell_refinement 'SAINT V8.34A (Bruker, 2005)'
_computing_data_collection 'APEX2 V2013.10-0 (Bruker, 2013)'
_computing_data_reduction
; 
SAINT V8.34A, XPREP v2013/3, SADABS V2012/1, TWINABS V2012/1 
(Bruker, 2012 & 2013) 
;
_computing_molecular_graphics 'Olex2 (Dolomanov et al., 2009)'
_computing_publication_material 'Olex2 (Dolomanov et al., 2009)'
_computing_structure_refinement 'SHELX-2013-4 (Sheldrick, 2013)'
_computing_structure_solution 'SHELX-2013-4 (Sheldrick, 2013)'
_diffrn_ambient_temperature 296.15
_diffrn_measured_fraction_theta_full 0.999
_diffrn_measured_fraction_theta_max 0.996
_diffrn_measurement_device_type 'Bruker APEX-II CCD'
_diffrn_measurement_method '\f and \w scans'
_diffrn_radiation_type MoK\a
_diffrn_radiation_wavelength 0.71073
_diffrn_radiation_wavelength_id cd82s_0m
_diffrn_reflns_av_R_equivalents 0.0323
_diffrn_reflns_av_unetI/netI 0.0130
_diffrn_reflns_Laue_measured_fraction_full 0.999
_diffrn_reflns_Laue_measured_fraction_max 0.996
_diffrn_reflns_limit_h_max 44
_diffrn_reflns_limit_h_min -44
_diffrn_reflns_limit_k_max 14
_diffrn_reflns_limit_k_min -14
_diffrn_reflns_limit_l_max 28
_diffrn_reflns_limit_l_min -28
_diffrn_reflns_number 142161
_diffrn_reflns_point_group_measured_fraction_full 0.999
_diffrn_reflns_point_group_measured_fraction_max 0.996
_diffrn_reflns_theta_full 25.242
_diffrn_reflns_theta_max 26.465
_diffrn_reflns_theta_min 2.110
_diffrn_standards_number 0
_exptl_absorpt_coefficient_mu 1.059
_exptl_absorpt_correction_T_max 0.8224
_exptl_absorpt_correction_T_min 0.5051
_exptl_absorpt_correction_type integration
_exptl_absorpt_process_details
; 
SADABS-2014/5 (Bruker,2014/5) was used for absorption correction. 
wR2(int) was 0.0854 before and 0.0455 after correction. 
The Ratio of minimum to maximum transmission is 0.6142. 
The \l/2 correction factor is Not present. 
;
_exptl_crystal_colour red
_exptl_crystal_density_diffrn 1.481
_exptl_crystal_description prism
_exptl_crystal_F_000 4176
_exptl_crystal_id CpNiFeSPh0
_exptl_crystal_preparation
; 
The data crystal was mounted using oil (Parantone-N, Exxon) to a 
0.3 mm cryo-loop (Hampton Research) with the -1 -1 2 scattering 
planes roughly normal to the spindle axis. 
;
_exptl_crystal_size_max 0.491
_exptl_crystal_size_mid 0.187
_exptl_crystal_size_min 0.134
_refine_diff_density_max 0.994
_refine_diff_density_min -0.902
_refine_diff_density_rms 0.082
_refine_ls_extinction_method none
_refine_ls_goodness_of_fit_ref 1.060
_refine_ls_hydrogen_treatment constr
_refine_ls_matrix_type full
_refine_ls_number_parameters 668
_refine_ls_number_reflns 9432
_refine_ls_number_restraints 783
_refine_ls_restrained_S_all 1.107
_refine_ls_R_factor_all 0.0671
_refine_ls_R_factor_gt 0.0557
_refine_ls_shift/su_max 0.001
_refine_ls_shift/su_mean 0.000
_refine_ls_structure_factor_coef Fsqd
_refine_ls_weighting_details 'w=1/[\s^2^(Fo^2^)+(0.0881P)^2^+31.6576P] where P=(Fo^2^+2Fc^2^)/3'
_refine_ls_weighting_scheme calc
_refine_ls_wR_factor_gt 0.1606
_refine_ls_wR_factor_ref 0.1740
_reflns_Friedel_coverage 0.000
_reflns_number_gt 7886
_reflns_number_total 9432
_reflns_threshold_expression 'I > 2\s(I)'
_cod_data_source_file ic5b01662_si_002.cif
_cod_data_source_block cm29ubsa_a
_cod_database_code 4346550
_shelxl_version_number 2014-3
_shelx_space_group_comment
; 
The symmetry employed for this shelxl refinement is uniquely defined 
by the following loop, which should always be used as a source of 
symmetry information in preference to the above space-group names. 
They are only intended as comments. 
;
_shelx_estimated_absorpt_t_max 0.871
_shelx_estimated_absorpt_t_min 0.624
_olex2_refinement_description
; 
1. Fixed Uiso 
 At 1.2 times of: 
  All C(H) groups, All C(H,H) groups 
2. Restrained distances 
 P2-C40 \\sim P2-C40A 
 with sigma of 0.02 
 P1-C20A \\sim P1-C20 
 with sigma of 0.02 
 P2-C34A \\sim P2-C34 
 with sigma of 0.02 
 S2-C12A \\sim S2-C12 
 with sigma of 0.02 
 B1-F1 \\sim B1-F2 \\sim B1-F3 \\sim B1-F4 \\sim B1A-F1A \\sim B1A-F2A \\sim 
B1A-F3A \\sim B1A-F4A 
 with sigma of 0.01 
 F1-F2 \\sim F1-F3 \\sim F1-F4 \\sim F2-F3 \\sim F2-F4 \\sim F3-F4 \\sim 
F1A-F2A \\sim F1A-F3A \\sim F1A-F4A ~ 
 F2A-F3A \\sim F2A-F4A \\sim F3A-F4A 
 with sigma of 0.02 
 C46-Cl1 \\sim C46-Cl2 \\sim C46A-Cl1A \\sim C46A-Cl2A 
 with sigma of 0.01 
 Cl1-Cl2 \\sim Cl1A-Cl2A 
 with sigma of 0.02 
3. Uiso/Uaniso restraints and constraints 
C40 \\sim C41 \\sim C42 \\sim C43 \\sim C44 \\sim C45 \\sim C40A \\sim C41A 
\\sim C42A \\sim C43A \\sim C44A \\sim C45A: within 1.7A with sigma of 0.04 and 
sigma for terminal atoms of 0.08 
C20 \\sim C21 \\sim C22 \\sim C23 \\sim C24 \\sim C25 \\sim C21A \\sim C20A 
\\sim C22A \\sim C23A \\sim C24A \\sim C25A: within 1.7A with sigma of 0.04 and 
sigma for terminal atoms of 0.08 
C34 \\sim C39 \\sim C38 \\sim C37 \\sim C36 \\sim C35 \\sim C34A \\sim C39A 
\\sim C38A \\sim C37A \\sim C36A \\sim C35A: within 1.7A with sigma of 0.04 and 
sigma for terminal atoms of 0.08 
C16 \\sim C15 \\sim C14 \\sim C13 \\sim C12 \\sim C17 \\sim C12A \\sim C17A 
\\sim C16A \\sim C15A \\sim C14A \\sim C13A: within 1.7A with sigma of 0.04 and 
sigma for terminal atoms of 0.08 
B1 \\sim F1 \\sim F2 \\sim F3 \\sim F4 \\sim B1A \\sim F1A \\sim F2A \\sim F3A 
\\sim F4A: within 1.7A with sigma of 0.04 and sigma for terminal atoms of 0.08 
Cl1 \\sim Cl2 \\sim C46 \\sim Cl1A \\sim Cl2A \\sim C46A: within 1.7A with 
sigma of 0.04 and sigma for terminal atoms of 0.08 
4. Others 
 Sof(C40A)=Sof(C41A)=Sof(H41A)=Sof(C42A)=Sof(H42A)=Sof(C43A)=Sof(H43A)= 
 Sof(C44A)=Sof(H44A)=Sof(C45A)=Sof(H45A)=1-FVAR(1) 
 Sof(C40)=Sof(C41)=Sof(H41)=Sof(C42)=Sof(H42)=Sof(C43)=Sof(H43)=Sof(C44)= 
 Sof(H44)=Sof(C45)=Sof(H45)=FVAR(1) 
 Sof(C20A)=Sof(C21A)=Sof(H21A)=Sof(C22A)=Sof(H22A)=Sof(C23A)=Sof(H23A)= 
 Sof(C24A)=Sof(H24A)=Sof(C25A)=Sof(H25A)=1-FVAR(2) 
 Sof(C20)=Sof(C21)=Sof(H21)=Sof(C22)=Sof(H22)=Sof(C23)=Sof(H23)=Sof(C24)= 
 Sof(H24)=Sof(C25)=Sof(H25)=FVAR(2) 
 Sof(C34A)=Sof(C35A)=Sof(H35A)=Sof(C36A)=Sof(H36A)=Sof(C37A)=Sof(H37A)= 
 Sof(C38A)=Sof(H38A)=Sof(C39A)=Sof(H39A)=1-FVAR(3) 
 Sof(C34)=Sof(C35)=Sof(H35)=Sof(C36)=Sof(H36)=Sof(C37)=Sof(H37)=Sof(C38)= 
 Sof(H38)=Sof(C39)=Sof(H39)=FVAR(3) 
 Sof(C12A)=Sof(C13A)=Sof(H13A)=Sof(C14A)=Sof(H14A)=Sof(C15A)=Sof(H15A)= 
 Sof(C16A)=Sof(H16A)=Sof(C17A)=Sof(H17A)=1-FVAR(4) 
 Sof(C12)=Sof(C13)=Sof(H13)=Sof(C14)=Sof(H14)=Sof(C15)=Sof(H15)=Sof(C16)= 
 Sof(H16)=Sof(C17)=Sof(H17)=FVAR(4) 
 Sof(B1A)=Sof(F1A)=Sof(F2A)=Sof(F3A)=Sof(F4A)=1-FVAR(5) 
 Sof(B1)=Sof(F1)=Sof(F2)=Sof(F3)=Sof(F4)=FVAR(5) 
 Sof(Cl1A)=Sof(Cl2A)=Sof(C46A)=Sof(H46C)=Sof(H46D)=1-FVAR(6) 
 Sof(Cl1)=Sof(Cl2)=Sof(C46)=Sof(H46A)=Sof(H46B)=FVAR(6) 
5.a Secondary CH2 refined with riding coordinates: 
 C46(H46A,H46B), C46A(H46C,H46D) 
5.b Aromatic/amide H refined with riding coordinates: 
 C1(H1), C2(H2), C3(H3), C4(H4), C5(H5), C7(H7), C8(H8), C9(H9), C10(H10), 
 C11(H11), C13(H13), C14(H14), C15(H15), C16(H16), C17(H17), C13A(H13A), 
 C14A(H14A), C15A(H15A), C16A(H16A), C17A(H17A), C21(H21), C22(H22), C23(H23), 
C24(H24), C25(H25), C21A(H21A), C22A(H22A), C23A(H23A), C24A(H24A), C25A(H25A),
 C27(H27), C28(H28), C29(H29), C30(H30), C31(H31), C32(H32), C33(H33), 
 C35(H35), C36(H36), C37(H37), C38(H38), C39(H39), C35A(H35A), C36A(H36A), 
 C37A(H37A), C38A(H38A), C39A(H39A), C41(H41), C42(H42), C43(H43), C44(H44), 
 C45(H45), C41A(H41A), C42A(H42A), C43A(H43A), C44A(H44A), C45A(H45A) 
5.c Fitted hexagon refined as free rotating group: 
 C12(C13,C14,C15,C16,C17), C12A(C13A,C14A,C15A,C16A,C17A), C20(C21,C22,C23,C24, 
C25), C20A(C21A,C22A,C23A,C24A,C25A), C34(C35,C36,C37,C38,C39), C34A(C35A,C36A,
 C37A,C38A,C39A), C40(C41,C42,C43,C44,C45), C40A(C41A,C42A,C43A,C44A,C45A) 
;
_olex2_submission_special_instructions 'No special instructions were received'

loop_
_space_group_symop_operation_xyz
'x, y, z'
'-x, y, -z+1/2'
'x+1/2, y+1/2, z'
'-x+1/2, y+1/2, -z+1/2'
'-x, -y, -z'
'x, -y, z-1/2'
'-x+1/2, -y+1/2, -z'
'x+1/2, -y+1/2, z-1/2'

loop_
_atom_site_label
_atom_site_type_symbol
_atom_site_fract_x
_atom_site_fract_y
_atom_site_fract_z
_atom_site_U_iso_or_equiv
_atom_site_adp_type
_atom_site_occupancy
_atom_site_site_symmetry_order
_atom_site_calc_flag
_atom_site_refinement_flags_posn
_atom_site_refinement_flags_adp
_atom_site_refinement_flags_occupancy
_atom_site_disorder_assembly
_atom_site_disorder_group
Fe1 Fe 0.38407(2) 0.50452(4) 0.51913(2) 0.03857(15) Uani 1 1 d . . . . .
Ni1 Ni 0.34233(2) 0.24971(4) 0.53098(2) 0.04352(15) Uani 1 1 d . . . . .
S1 S 0.32276(2) 0.43077(7) 0.52486(4) 0.03830(19) Uani 1 1 d . . . . .
S2 S 0.39803(3) 0.30558(8) 0.51382(5) 0.0477(2) Uani 1 1 d D . . . .
P1 P 0.36407(3) 0.69085(7) 0.51237(4) 0.0417(2) Uani 1 1 d D . . . .
P2 P 0.36796(3) 0.50125(9) 0.41759(4) 0.0488(2) Uani 1 1 d D . . . .
O1 O 0.40724(12) 0.5089(3) 0.64823(15) 0.0810(10) Uani 1 1 d . . . . .
O2 O 0.46202(9) 0.5734(3) 0.5097(2) 0.0891(12) Uani 1 1 d . . . . .
C1 C 0.32500(16) 0.1184(4) 0.5875(2) 0.0713(13) Uani 1 1 d . . . . .
H1 H 0.3282 0.1187 0.6290 0.086 Uiso 1 1 calc R . . . .
C2 C 0.34997(15) 0.0729(4) 0.5503(3) 0.0702(13) Uani 1 1 d . . . . .
H2 H 0.3740 0.0431 0.5631 0.084 Uiso 1 1 calc R . . . .
C3 C 0.33254(15) 0.0798(4) 0.4900(2) 0.0685(12) Uani 1 1 d . . . . .
H3 H 0.3427 0.0516 0.4571 0.082 Uiso 1 1 calc R . . . .
C4 C 0.29866(14) 0.1343(4) 0.4886(2) 0.0688(12) Uani 1 1 d . . . . .
H4 H 0.2816 0.1496 0.4545 0.083 Uiso 1 1 calc R . . . .
C5 C 0.29372(14) 0.1640(4) 0.5482(2) 0.0703(13) Uani 1 1 d . . . . .
H5 H 0.2735 0.2059 0.5596 0.084 Uiso 1 1 calc R . . . .
C6 C 0.30500(10) 0.4650(3) 0.59309(15) 0.0419(7) Uani 1 1 d . . . . .
C7 C 0.27282(11) 0.5332(3) 0.58905(18) 0.0495(8) Uani 1 1 d . . . . .
H7 H 0.2617 0.5606 0.5521 0.059 Uiso 1 1 calc R . . . .
C8 C 0.25706(14) 0.5609(4) 0.6398(2) 0.0668(12) Uani 1 1 d . . . . .
H8 H 0.2353 0.6063 0.6367 0.080 Uiso 1 1 calc R . . . .
C9 C 0.27308(16) 0.5225(4) 0.6938(2) 0.0720(14) Uani 1 1 d . . . . .
H9 H 0.2626 0.5433 0.7278 0.086 Uiso 1 1 calc R . . . .
C10 C 0.30464(17) 0.4532(5) 0.6990(2) 0.0743(14) Uani 1 1 d . . . . .
H10 H 0.3154 0.4266 0.7363 0.089 Uiso 1 1 calc R . . . .
C11 C 0.32069(13) 0.4225(4) 0.64807(18) 0.0581(10) Uani 1 1 d . . . . .
H11 H 0.3417 0.3738 0.6512 0.070 Uiso 1 1 calc R . . . .
C12 C 0.4354(5) 0.276(3) 0.5714(10) 0.068(5) Uani 0.49(5) 1 d D U P A 1
C13 C 0.4714(6) 0.289(2) 0.5551(10) 0.075(4) Uani 0.49(5) 1 d G U P A 1
H13 H 0.4742 0.3202 0.5180 0.090 Uiso 0.49(5) 1 calc R . P A 1
C14 C 0.5031(4) 0.2569(18) 0.5944(14) 0.085(5) Uani 0.49(5) 1 d G U P A 1
H14 H 0.5272 0.2661 0.5835 0.102 Uiso 0.49(5) 1 calc R . P A 1
C15 C 0.4989(6) 0.2107(16) 0.6499(13) 0.086(6) Uani 0.49(5) 1 d G U P A 1
H15 H 0.5201 0.1890 0.6762 0.104 Uiso 0.49(5) 1 calc R . P A 1
C16 C 0.4629(8) 0.1969(19) 0.6661(9) 0.080(5) Uani 0.49(5) 1 d G U P A 1
H16 H 0.4601 0.1660 0.7033 0.096 Uiso 0.49(5) 1 calc R . P A 1
C17 C 0.4312(5) 0.229(2) 0.6269(10) 0.078(5) Uani 0.49(5) 1 d G U P A 1
H17 H 0.4071 0.2202 0.6377 0.093 Uiso 0.49(5) 1 calc R . P A 1
C12A C 0.4335(5) 0.264(2) 0.5747(8) 0.058(4) Uani 0.51(5) 1 d D U P A 2
C13A C 0.4718(5) 0.268(2) 0.5688(9) 0.070(4) Uani 0.51(5) 1 d G U P A 2
H13A H 0.4794 0.2938 0.5333 0.083 Uiso 0.51(5) 1 calc R . P A 2
C14A C 0.4987(5) 0.234(2) 0.6160(12) 0.084(6) Uani 0.51(5) 1 d G U P A 2
H14A H 0.5243 0.2371 0.6121 0.100 Uiso 0.51(5) 1 calc R . P A 2
C15A C 0.4873(7) 0.1959(18) 0.6691(10) 0.089(6) Uani 0.51(5) 1 d G U P A 2
H15A H 0.5054 0.1732 0.7007 0.106 Uiso 0.51(5) 1 calc R . P A 2
C16A C 0.4491(8) 0.1915(18) 0.6749(8) 0.086(5) Uani 0.51(5) 1 d G U P A 2
H16A H 0.4414 0.1659 0.7104 0.103 Uiso 0.51(5) 1 calc R . P A 2
C17A C 0.4221(6) 0.225(2) 0.6277(9) 0.066(4) Uani 0.51(5) 1 d G U P A 2
H17A H 0.3965 0.2225 0.6317 0.079 Uiso 0.51(5) 1 calc R . P A 2
C18 C 0.39671(12) 0.5065(3) 0.59868(18) 0.0509(9) Uani 1 1 d . . . . .
C19 C 0.43167(12) 0.5467(4) 0.5112(2) 0.0575(10) Uani 1 1 d . . . . .
C20 C 0.4013(4) 0.8030(14) 0.5218(8) 0.054(3) Uani 0.66(4) 1 d D U P B 1
C21 C 0.4103(4) 0.8756(14) 0.4766(7) 0.072(3) Uani 0.66(4) 1 d G U P B 1
H21 H 0.3963 0.8717 0.4388 0.086 Uiso 0.66(4) 1 calc R . P B 1
C22 C 0.4401(5) 0.9540(10) 0.4878(9) 0.095(5) Uani 0.66(4) 1 d G U P B 1
H22 H 0.4461 1.0026 0.4576 0.115 Uiso 0.66(4) 1 calc R . P B 1
C23 C 0.4610(3) 0.9598(12) 0.5443(11) 0.087(5) Uani 0.66(4) 1 d G U P B 1
H23 H 0.4810 1.0123 0.5519 0.105 Uiso 0.66(4) 1 calc R . P B 1
C24 C 0.4521(3) 0.8872(15) 0.5896(8) 0.093(4) Uani 0.66(4) 1 d G U P B 1
H24 H 0.4661 0.8911 0.6273 0.112 Uiso 0.66(4) 1 calc R . P B 1
C25 C 0.4222(4) 0.8088(14) 0.5783(7) 0.079(3) Uani 0.66(4) 1 d G U P B 1
H25 H 0.4162 0.7602 0.6086 0.095 Uiso 0.66(4) 1 calc R . P B 1
C20A C 0.4040(8) 0.790(3) 0.5172(16) 0.062(7) Uani 0.34(4) 1 d D U P B 2
C21A C 0.4045(8) 0.854(3) 0.4652(14) 0.076(6) Uani 0.34(4) 1 d G U P B 2
H21A H 0.3883 0.8342 0.4309 0.091 Uiso 0.34(4) 1 calc R . P B 2
C22A C 0.4291(9) 0.948(2) 0.4646(15) 0.094(7) Uani 0.34(4) 1 d G U P B 2
H22A H 0.4294 0.9907 0.4298 0.113 Uiso 0.34(4) 1 calc R . P B 2
C23A C 0.4532(7) 0.9775(16) 0.5159(18) 0.077(7) Uani 0.34(4) 1 d G U P B 2
H23A H 0.4697 1.0402 0.5155 0.092 Uiso 0.34(4) 1 calc R . P B 2
C24A C 0.4527(7) 0.913(2) 0.5679(15) 0.086(6) Uani 0.34(4) 1 d G U P B 2
H24A H 0.4689 0.9332 0.6023 0.103 Uiso 0.34(4) 1 calc R . P B 2
C25A C 0.4281(9) 0.820(3) 0.5686(14) 0.085(6) Uani 0.34(4) 1 d G U P B 2
H25A H 0.4278 0.7767 0.6034 0.102 Uiso 0.34(4) 1 calc R . P B 2
C26 C 0.33155(11) 0.7487(3) 0.56060(17) 0.0432(8) Uani 1 1 d . . . . .
C27 C 0.29825(12) 0.8039(4) 0.53787(19) 0.0534(9) Uani 1 1 d . . . . .
H27 H 0.2910 0.8070 0.4968 0.064 Uiso 1 1 calc R . . . .
C28 C 0.27555(14) 0.8548(4) 0.5757(2) 0.0674(12) Uani 1 1 d . . . . .
H28 H 0.2533 0.8923 0.5599 0.081 Uiso 1 1 calc R . . . .
C29 C 0.28560(14) 0.8502(4) 0.6362(2) 0.0698(12) Uani 1 1 d . . . . .
H29 H 0.2705 0.8856 0.6614 0.084 Uiso 1 1 calc R . . . .
C30 C 0.31806(15) 0.7932(5) 0.6595(2) 0.0687(12) Uani 1 1 d . . . . .
H30 H 0.3247 0.7888 0.7006 0.082 Uiso 1 1 calc R . . . .
C31 C 0.34093(13) 0.7421(4) 0.62206(19) 0.0573(10) Uani 1 1 d . . . . .
H31 H 0.3628 0.7029 0.6383 0.069 Uiso 1 1 calc R . . . .
C32 C 0.34090(15) 0.7150(4) 0.43740(18) 0.0630(11) Uani 1 1 d . . . . .
H32 H 0.3278 0.7839 0.4276 0.076 Uiso 1 1 calc R . . . .
C33 C 0.34276(17) 0.6346(4) 0.39713(19) 0.0710(13) Uani 1 1 d . . . . .
H33 H 0.3312 0.6460 0.3582 0.085 Uiso 1 1 calc R . . . .
C34 C 0.3366(7) 0.385(2) 0.3876(13) 0.056(6) Uani 0.41(5) 1 d D U P C 1
C35 C 0.3551(7) 0.286(2) 0.3724(14) 0.072(5) Uani 0.41(5) 1 d G U P C 1
H35 H 0.3811 0.2782 0.3831 0.086 Uiso 0.41(5) 1 calc R . P C 1
C36 C 0.3347(10) 0.1966(19) 0.3410(12) 0.072(5) Uani 0.41(5) 1 d G U P C 1
H36 H 0.3471 0.1297 0.3308 0.087 Uiso 0.41(5) 1 calc R . P C 1
C37 C 0.2958(10) 0.208(2) 0.3250(9) 0.068(6) Uani 0.41(5) 1 d G U P C 1
H37 H 0.2821 0.1480 0.3041 0.082 Uiso 0.41(5) 1 calc R . P C 1
C38 C 0.2773(7) 0.307(3) 0.3403(11) 0.067(5) Uani 0.41(5) 1 d G U P C 1
H38 H 0.2512 0.3148 0.3296 0.081 Uiso 0.41(5) 1 calc R . P C 1
C39 C 0.2977(7) 0.396(2) 0.3716(12) 0.055(4) Uani 0.41(5) 1 d G U P C 1
H39 H 0.2853 0.4633 0.3818 0.066 Uiso 0.41(5) 1 calc R . P C 1
C34A C 0.3361(4) 0.3938(13) 0.3790(10) 0.044(3) Uani 0.59(5) 1 d D U P C 2
C35A C 0.3475(4) 0.2854(13) 0.3607(9) 0.054(3) Uani 0.59(5) 1 d G U P C 2
H35A H 0.3730 0.2648 0.3673 0.065 Uiso 0.59(5) 1 calc R . P C 2
C36A C 0.3209(7) 0.2078(11) 0.3325(7) 0.064(4) Uani 0.59(5) 1 d G U P C 2
H36A H 0.3286 0.1353 0.3203 0.077 Uiso 0.59(5) 1 calc R . P C 2
C37A C 0.2829(6) 0.2386(18) 0.3227(7) 0.070(4) Uani 0.59(5) 1 d G U P C 2
H37A H 0.2651 0.1867 0.3038 0.084 Uiso 0.59(5) 1 calc R . P C 2
C38A C 0.2714(3) 0.347(2) 0.3409(8) 0.067(4) Uani 0.59(5) 1 d G U P C 2
H38A H 0.2460 0.3677 0.3343 0.081 Uiso 0.59(5) 1 calc R . P C 2
C39A C 0.2980(4) 0.4246(16) 0.3691(9) 0.060(3) Uani 0.59(5) 1 d G U P C 2
H39A H 0.2903 0.4972 0.3813 0.072 Uiso 0.59(5) 1 calc R . P C 2
C40 C 0.4106(2) 0.4900(9) 0.3772(4) 0.060(3) Uani 0.638(17) 1 d D U P C 1
C41 C 0.4400(2) 0.4134(9) 0.3959(4) 0.074(3) Uani 0.638(17) 1 d G U P C 1
H41 H 0.4389 0.3660 0.4290 0.088 Uiso 0.638(17) 1 calc R . P C 1
C42 C 0.4712(2) 0.4075(10) 0.3652(4) 0.098(4) Uani 0.638(17) 1 d G U P C 1
H42 H 0.4909 0.3562 0.3777 0.118 Uiso 0.638(17) 1 calc R . P C 1
C43 C 0.4729(3) 0.4782(11) 0.3158(4) 0.107(4) Uani 0.638(17) 1 d G U P C 1
H43 H 0.4937 0.4743 0.2952 0.129 Uiso 0.638(17) 1 calc R . P C 1
C44 C 0.4434(3) 0.5549(10) 0.2971(3) 0.101(4) Uani 0.638(17) 1 d G U P C 1
H44 H 0.4446 0.6022 0.2640 0.121 Uiso 0.638(17) 1 calc R . P C 1
C45 C 0.4123(3) 0.5608(8) 0.3278(3) 0.072(3) Uani 0.638(17) 1 d G U P C 1
H45 H 0.3926 0.6120 0.3153 0.086 Uiso 0.638(17) 1 calc R . P C 1
C40A C 0.4016(4) 0.5227(14) 0.3678(6) 0.056(4) Uani 0.362(17) 1 d D U P C 2
C41A C 0.4333(4) 0.4509(13) 0.3760(7) 0.070(5) Uani 0.362(17) 1 d G U P C 2
H41A H 0.4360 0.3959 0.4064 0.085 Uiso 0.362(17) 1 calc R . P C 2
C42A C 0.4610(4) 0.4614(15) 0.3386(8) 0.093(5) Uani 0.362(17) 1 d G U P C 2
H42A H 0.4822 0.4134 0.3440 0.112 Uiso 0.362(17) 1 calc R . P C 2
C43A C 0.4570(4) 0.5437(17) 0.2930(7) 0.096(6) Uani 0.362(17) 1 d G U P C 2
H43A H 0.4755 0.5507 0.2680 0.115 Uiso 0.362(17) 1 calc R . P C 2
C44A C 0.4253(5) 0.6154(15) 0.2849(6) 0.091(6) Uani 0.362(17) 1 d G U P C 2
H44A H 0.4226 0.6705 0.2545 0.109 Uiso 0.362(17) 1 calc R . P C 2
C45A C 0.3976(4) 0.6049(14) 0.3223(6) 0.061(4) Uani 0.362(17) 1 d G U P C 2
H45A H 0.3764 0.6529 0.3169 0.073 Uiso 0.362(17) 1 calc R . P C 2
B1 B 0.3365(2) 0.8671(7) 0.2771(3) 0.075(2) Uiso 0.680(9) 1 d D U P D 1
F1 F 0.3443(2) 0.9074(6) 0.3341(3) 0.119(2) Uiso 0.680(9) 1 d D U P D 1
F2 F 0.3658(3) 0.8050(11) 0.2601(6) 0.246(7) Uiso 0.680(9) 1 d D U P D 1
F3 F 0.30818(18) 0.7912(6) 0.2832(3) 0.127(3) Uiso 0.680(9) 1 d D U P D 1
F4 F 0.3285(4) 0.9586(9) 0.2401(5) 0.207(5) Uiso 0.680(9) 1 d D U P D 1
B1A B 0.3507(3) 0.9158(12) 0.2626(6) 0.214(18) Uiso 0.320(9) 1 d D U P D 2
F1A F 0.3627(4) 0.9057(12) 0.3229(6) 0.115(5) Uiso 0.320(9) 1 d D U P D 2
F2A F 0.3752(6) 0.9891(19) 0.2397(12) 0.44(3) Uiso 0.320(9) 1 d D U P D 2
F3A F 0.3552(4) 0.8076(12) 0.2390(7) 0.117(5) Uiso 0.320(9) 1 d D U P D 2
F4A F 0.3143(3) 0.9557(9) 0.2464(5) 0.078(3) Uiso 0.320(9) 1 d D U P D 2
Cl1 Cl 0.4498(3) 0.0289(11) 0.3045(6) 0.255(5) Uiso 0.466(8) 1 d D U P E 1
Cl2 Cl 0.4421(6) 0.2026(15) 0.2280(7) 0.348(8) Uiso 0.466(8) 1 d D U P E 1
C46 C 0.4738(6) 0.1000(18) 0.2569(10) 0.177(10) Uiso 0.466(8) 1 d D U P E 1
H46A H 0.4805 0.0484 0.2261 0.212 Uiso 0.466(8) 1 calc R . P E 1
H46B H 0.4966 0.1354 0.2776 0.212 Uiso 0.466(8) 1 calc R . P E 1
Cl1A Cl 0.4420(3) 0.1015(10) 0.3405(4) 0.244(4) Uiso 0.534(8) 1 d D U P E 2
Cl2A Cl 0.41662(15) 0.2420(4) 0.2473(2) 0.135(2) Uiso 0.534(8) 1 d D U P E 2
C46A C 0.4190(5) 0.0999(12) 0.2674(6) 0.143(6) Uiso 0.534(8) 1 d D U P E 2
H46C H 0.4334 0.0555 0.2417 0.172 Uiso 0.534(8) 1 calc R . P E 2
H46D H 0.3939 0.0664 0.2655 0.172 Uiso 0.534(8) 1 calc R . P E 2

loop_
_atom_site_aniso_label
_atom_site_aniso_U_11
_atom_site_aniso_U_22
_atom_site_aniso_U_33
_atom_site_aniso_U_23
_atom_site_aniso_U_13
_atom_site_aniso_U_12
Fe1 0.0417(3) 0.0310(3) 0.0427(3) -0.00366(18) 0.0048(2) -0.00413(19)
Ni1 0.0481(3) 0.0303(2) 0.0520(3) -0.00008(18) 0.0060(2) -0.00365(18)
S1 0.0425(4) 0.0341(4) 0.0381(4) 0.0012(3) 0.0051(3) -0.0018(3)
S2 0.0436(5) 0.0357(4) 0.0632(6) -0.0072(4) 0.0048(4) 0.0004(4)
P1 0.0524(5) 0.0300(4) 0.0425(5) -0.0011(3) 0.0060(4) -0.0054(4)
P2 0.0654(6) 0.0421(5) 0.0408(5) -0.0060(4) 0.0142(4) -0.0141(4)
O1 0.108(3) 0.073(2) 0.0531(18) -0.0060(15) -0.0197(18) 0.005(2)
O2 0.0509(19) 0.082(2) 0.137(3) -0.025(2) 0.025(2) -0.0211(18)
C1 0.101(4) 0.046(2) 0.067(3) 0.014(2) 0.013(3) -0.017(2)
C2 0.078(3) 0.0303(19) 0.098(4) 0.007(2) -0.003(3) -0.0055(19)
C3 0.088(3) 0.038(2) 0.079(3) -0.009(2) 0.013(3) -0.012(2)
C4 0.070(3) 0.050(2) 0.083(3) 0.004(2) -0.002(2) -0.024(2)
C5 0.071(3) 0.048(2) 0.098(4) 0.004(2) 0.031(3) -0.014(2)
C6 0.0492(19) 0.0346(16) 0.0427(17) -0.0002(14) 0.0093(15) -0.0062(14)
C7 0.051(2) 0.0447(19) 0.054(2) -0.0013(16) 0.0102(17) -0.0019(16)
C8 0.067(3) 0.059(3) 0.079(3) -0.013(2) 0.029(2) -0.005(2)
C9 0.094(4) 0.065(3) 0.065(3) -0.017(2) 0.038(3) -0.018(3)
C10 0.105(4) 0.074(3) 0.045(2) 0.005(2) 0.013(2) -0.012(3)
C11 0.073(3) 0.055(2) 0.046(2) 0.0053(17) 0.0067(19) 0.005(2)
C12 0.066(10) 0.035(8) 0.098(11) -0.012(7) -0.003(9) 0.005(7)
C13 0.044(6) 0.047(8) 0.127(10) 0.008(7) -0.016(7) 0.004(5)
C14 0.060(7) 0.062(8) 0.127(14) 0.006(9) -0.011(8) 0.000(6)
C15 0.067(8) 0.080(9) 0.105(13) -0.007(9) -0.017(11) 0.009(8)
C16 0.070(11) 0.070(7) 0.092(9) -0.001(6) -0.023(8) 0.003(9)
C17 0.066(7) 0.061(9) 0.098(10) -0.015(8) -0.017(7) 0.005(7)
C12A 0.050(8) 0.030(6) 0.084(10) -0.013(6) -0.021(7) 0.005(5)
C13A 0.060(8) 0.048(9) 0.094(8) -0.007(6) -0.012(7) 0.007(6)
C14A 0.059(7) 0.082(11) 0.099(13) -0.013(9) -0.029(7) 0.008(7)
C15A 0.067(11) 0.097(10) 0.092(10) -0.006(8) -0.026(10) 0.011(10)
C16A 0.075(11) 0.072(7) 0.099(9) 0.002(7) -0.028(8) -0.004(9)
C17A 0.067(6) 0.041(6) 0.079(8) 0.007(6) -0.026(6) 0.000(6)
C18 0.056(2) 0.0380(19) 0.055(2) -0.0024(16) -0.0032(18) -0.0015(16)
C19 0.057(2) 0.044(2) 0.072(3) -0.0141(19) 0.012(2) -0.0048(18)
C20 0.057(5) 0.026(4) 0.087(7) -0.016(4) 0.033(5) -0.008(4)
C21 0.081(6) 0.039(6) 0.102(7) -0.007(5) 0.039(5) -0.021(4)
C22 0.084(9) 0.075(7) 0.130(12) 0.000(7) 0.024(9) -0.045(6)
C23 0.084(7) 0.057(6) 0.126(13) -0.016(7) 0.035(7) -0.034(6)
C24 0.083(6) 0.093(9) 0.109(9) -0.032(7) 0.034(6) -0.049(6)
C25 0.069(6) 0.080(6) 0.090(7) -0.020(5) 0.019(5) -0.044(5)
C20A 0.065(11) 0.040(11) 0.086(12) -0.019(9) 0.028(10) -0.001(8)
C21A 0.085(11) 0.033(10) 0.118(14) -0.011(9) 0.045(10) -0.026(7)
C22A 0.084(14) 0.069(11) 0.138(16) -0.011(12) 0.044(12) -0.029(10)
C23A 0.065(11) 0.050(9) 0.122(18) -0.017(11) 0.036(11) -0.019(9)
C24A 0.088(10) 0.073(12) 0.107(14) -0.032(11) 0.051(10) -0.047(9)
C25A 0.079(11) 0.077(11) 0.108(13) -0.023(9) 0.040(10) -0.050(9)
C26 0.0495(19) 0.0303(16) 0.0492(19) -0.0043(13) 0.0051(15) -0.0070(14)
C27 0.054(2) 0.047(2) 0.059(2) 0.0076(17) 0.0064(18) 0.0047(17)
C28 0.060(3) 0.058(3) 0.085(3) 0.007(2) 0.014(2) 0.013(2)
C29 0.073(3) 0.057(3) 0.085(3) -0.011(2) 0.029(3) 0.004(2)
C30 0.076(3) 0.073(3) 0.057(2) -0.018(2) 0.011(2) -0.002(2)
C31 0.059(2) 0.061(3) 0.050(2) -0.0086(18) 0.0017(18) 0.0045(19)
C32 0.097(3) 0.042(2) 0.048(2) 0.0096(17) 0.002(2) 0.006(2)
C33 0.119(4) 0.052(2) 0.039(2) 0.0075(18) 0.000(2) -0.002(3)
C34 0.075(10) 0.058(10) 0.035(10) -0.003(7) 0.011(6) -0.023(8)
C35 0.092(10) 0.072(10) 0.048(10) -0.016(7) -0.003(8) -0.028(9)
C36 0.079(13) 0.078(10) 0.056(8) -0.013(7) -0.002(9) -0.028(8)
C37 0.073(13) 0.079(10) 0.052(7) -0.011(8) 0.002(9) -0.040(11)
C38 0.070(9) 0.075(13) 0.055(8) 0.001(9) 0.001(7) -0.033(8)
C39 0.072(9) 0.059(8) 0.037(6) 0.006(7) 0.014(6) -0.021(7)
C34A 0.065(6) 0.044(5) 0.025(5) -0.002(4) 0.013(4) -0.013(5)
C35A 0.066(5) 0.048(5) 0.048(7) -0.017(4) 0.005(5) -0.008(4)
C36A 0.076(10) 0.054(5) 0.060(6) -0.016(4) 0.000(7) -0.021(6)
C37A 0.074(9) 0.074(9) 0.058(6) 0.000(6) -0.001(6) -0.029(8)
C38A 0.073(6) 0.078(9) 0.051(5) 0.004(6) 0.012(5) -0.013(6)
C39A 0.061(6) 0.064(7) 0.057(7) 0.004(6) 0.012(5) -0.009(5)
C40 0.071(6) 0.066(6) 0.047(4) -0.009(4) 0.020(4) -0.029(5)
C41 0.072(5) 0.093(7) 0.062(6) 0.009(5) 0.030(4) 0.002(5)
C42 0.096(7) 0.127(10) 0.081(7) -0.011(6) 0.045(6) -0.008(6)
C43 0.103(8) 0.148(11) 0.084(7) -0.003(7) 0.057(6) -0.030(8)
C44 0.122(10) 0.125(10) 0.068(6) 0.002(6) 0.050(6) -0.041(8)
C45 0.087(7) 0.072(6) 0.060(5) -0.001(4) 0.022(5) -0.017(5)
C40A 0.063(8) 0.057(9) 0.050(8) -0.016(6) 0.023(7) -0.020(7)
C41A 0.074(10) 0.079(11) 0.065(10) 0.000(8) 0.034(8) -0.003(8)
C42A 0.088(10) 0.119(12) 0.084(11) -0.008(9) 0.056(9) -0.007(9)
C43A 0.085(12) 0.124(14) 0.092(12) -0.022(10) 0.060(10) -0.012(11)
C44A 0.104(12) 0.113(13) 0.062(8) -0.001(9) 0.033(8) -0.024(10)
C45A 0.068(9) 0.068(10) 0.051(7) -0.006(6) 0.023(7) -0.016(7)

loop_
_atom_type_symbol
_atom_type_description
_atom_type_scat_dispersion_real
_atom_type_scat_dispersion_imag
_atom_type_scat_source
C C 0.0033 0.0016 'International Tables Vol C Tables 4.2.6.8 and 6.1.1.4'
H H 0.0000 0.0000 'International Tables Vol C Tables 4.2.6.8 and 6.1.1.4'
B B 0.0013 0.0007 'International Tables Vol C Tables 4.2.6.8 and 6.1.1.4'
Cl Cl 0.1484 0.1585 'International Tables Vol C Tables 4.2.6.8 and 6.1.1.4'
F F 0.0171 0.0103 'International Tables Vol C Tables 4.2.6.8 and 6.1.1.4'
Fe Fe 0.3463 0.8444 'International Tables Vol C Tables 4.2.6.8 and 6.1.1.4'
Ni Ni 0.3393 1.1124 'International Tables Vol C Tables 4.2.6.8 and 6.1.1.4'
O O 0.0106 0.0060 'International Tables Vol C Tables 4.2.6.8 and 6.1.1.4'
P P 0.1023 0.0942 'International Tables Vol C Tables 4.2.6.8 and 6.1.1.4'
S S 0.1246 0.1234 'International Tables Vol C Tables 4.2.6.8 and 6.1.1.4'

loop_
_exptl_crystal_face_index_h
_exptl_crystal_face_index_k
_exptl_crystal_face_index_l
_exptl_crystal_face_perp_dist
0.00 1.00 0.00 0.067
0.00 -1.00 0.00 0.062
0.00 0.00 1.00 0.084
1.00 0.00 0.00 0.201
0.00 0.00 -1.00 0.059
1.00 -1.00 0.00 0.202

loop_
_geom_angle_atom_site_label_1
_geom_angle_atom_site_label_2
_geom_angle_atom_site_label_3
_geom_angle
S2 Fe1 S1 81.85(4)
P1 Fe1 S1 93.29(4)
P1 Fe1 S2 171.44(4)
P1 Fe1 P2 85.06(4)
P2 Fe1 S1 86.70(4)
P2 Fe1 S2 87.62(4)
C18 Fe1 S1 93.24(14)
C18 Fe1 S2 92.15(12)
C18 Fe1 P1 95.17(12)
C18 Fe1 P2 179.77(14)
C18 Fe1 C19 89.2(2)
C19 Fe1 S1 174.13(13)
C19 Fe1 S2 92.72(14)
C19 Fe1 P1 91.82(14)
C19 Fe1 P2 90.86(15)
S2 Ni1 S1 89.98(4)
C1 Ni1 S1 126.54(16)
C1 Ni1 S2 131.77(16)
C1 Ni1 C3 64.9(2)
C1 Ni1 C4 65.3(2)
C2 Ni1 S1 165.35(16)
C2 Ni1 S2 103.22(16)
C2 Ni1 C1 39.0(2)
C2 Ni1 C3 39.0(2)
C2 Ni1 C4 64.1(2)
C3 Ni1 S1 142.71(15)
C3 Ni1 S2 106.68(15)
C4 Ni1 S1 110.43(14)
C4 Ni1 S2 136.10(15)
C4 Ni1 C3 36.48(19)
C5 Ni1 S1 101.24(15)
C5 Ni1 S2 168.78(15)
C5 Ni1 C1 39.7(2)
C5 Ni1 C2 65.6(2)
C5 Ni1 C3 64.1(2)
C5 Ni1 C4 39.2(2)
Ni1 S1 Fe1 93.12(4)
C6 S1 Fe1 114.03(12)
C6 S1 Ni1 107.51(12)
Ni1 S2 Fe1 94.18(4)
C12 S2 Fe1 107.2(10)
C12 S2 Ni1 115.3(8)
C12A S2 Fe1 110.6(9)
C12A S2 Ni1 110.3(7)
C20 P1 Fe1 116.0(6)
C20A P1 Fe1 110.7(13)
C20A P1 C26 107.0(14)
C26 P1 Fe1 121.76(12)
C26 P1 C20 100.6(7)
C32 P1 Fe1 108.04(15)
C32 P1 C20 103.4(5)
C32 P1 C20A 102.4(11)
C32 P1 C26 105.1(2)
C33 P2 Fe1 106.94(14)
C33 P2 C34 105.5(10)
C33 P2 C34A 101.3(6)
C33 P2 C40 109.9(3)
C34 P2 Fe1 116.4(11)
C34 P2 C40 105.5(9)
C34A P2 Fe1 123.2(8)
C40 P2 Fe1 112.3(3)
C40A P2 Fe1 122.4(6)
C40A P2 C33 94.4(5)
C40A P2 C34A 102.8(9)
Ni1 C1 H1 126.8
C2 C1 Ni1 69.1(3)
C2 C1 H1 127.2
C2 C1 C5 105.6(4)
C5 C1 Ni1 68.4(2)
C5 C1 H1 127.2
Ni1 C2 H2 120.7
C1 C2 Ni1 71.9(3)
C1 C2 H2 125.5
C1 C2 C3 108.9(5)
C3 C2 Ni1 73.6(3)
C3 C2 H2 125.5
Ni1 C3 H3 126.7
C2 C3 Ni1 67.4(2)
C2 C3 H3 125.7
C4 C3 Ni1 71.7(3)
C4 C3 C2 108.6(5)
C4 C3 H3 125.7
Ni1 C4 H4 126.9
C3 C4 Ni1 71.8(3)
C3 C4 H4 125.9
C3 C4 C5 108.2(5)
C5 C4 Ni1 67.0(3)
C5 C4 H4 125.9
Ni1 C5 H5 120.2
C1 C5 Ni1 71.9(3)
C1 C5 H5 125.8
C4 C5 Ni1 73.8(3)
C4 C5 C1 108.3(5)
C4 C5 H5 125.8
C7 C6 S1 117.1(3)
C7 C6 C11 119.3(4)
C11 C6 S1 123.5(3)
C6 C7 H7 119.9
C6 C7 C8 120.2(4)
C8 C7 H7 119.9
C7 C8 H8 119.8
C9 C8 C7 120.5(5)
C9 C8 H8 119.8
C8 C9 H9 119.7
C8 C9 C10 120.5(4)
C10 C9 H9 119.7
C9 C10 H10 120.0
C9 C10 C11 120.0(5)
C11 C10 H10 120.0
C6 C11 C10 119.4(4)
C6 C11 H11 120.3
C10 C11 H11 120.3
C13 C12 S2 114.4(13)
C13 C12 C17 120.0
C17 C12 S2 125.2(13)
C12 C13 H13 120.0
C12 C13 C14 120.0
C14 C13 H13 120.0
C13 C14 H14 120.0
C15 C14 C13 120.0
C15 C14 H14 120.0
C14 C15 H15 120.0
C14 C15 C16 120.0
C16 C15 H15 120.0
C15 C16 H16 120.0
C15 C16 C17 120.0
C17 C16 H16 120.0
C12 C17 H17 120.0
C16 C17 C12 120.0
C16 C17 H17 120.0
C13A C12A S2 120.8(11)
C13A C12A C17A 120.0
C17A C12A S2 119.2(11)
C12A C13A H13A 120.0
C12A C13A C14A 120.0
C14A C13A H13A 120.0
C13A C14A H14A 120.0
C13A C14A C15A 120.0
C15A C14A H14A 120.0
C14A C15A H15A 120.0
C14A C15A C16A 120.0
C16A C15A H15A 120.0
C15A C16A H16A 120.0
C15A C16A C17A 120.0
C17A C16A H16A 120.0
C12A C17A H17A 120.0
C16A C17A C12A 120.0
C16A C17A H17A 120.0
O1 C18 Fe1 175.2(4)
O2 C19 Fe1 176.1(5)
C21 C20 P1 124.6(9)
C21 C20 C25 120.0
C25 C20 P1 115.3(9)
C20 C21 H21 120.0
C22 C21 C20 120.0
C22 C21 H21 120.0
C21 C22 H22 120.0
C23 C22 C21 120.0
C23 C22 H22 120.0
C22 C23 H23 120.0
C22 C23 C24 120.0
C24 C23 H23 120.0
C23 C24 H24 120.0
C25 C24 C23 120.0
C25 C24 H24 120.0
C20 C25 H25 120.0
C24 C25 C20 120.0
C24 C25 H25 120.0
C21A C20A P1 112.4(18)
C21A C20A C25A 120.0
C25A C20A P1 126.5(19)
C20A C21A H21A 120.0
C20A C21A C22A 120.0
C22A C21A H21A 120.0
C21A C22A H22A 120.0
C23A C22A C21A 120.0
C23A C22A H22A 120.0
C22A C23A H23A 120.0
C24A C23A C22A 120.0
C24A C23A H23A 120.0
C23A C24A H24A 120.0
C23A C24A C25A 120.0
C25A C24A H24A 120.0
C20A C25A H25A 120.0
C24A C25A C20A 120.0
C24A C25A H25A 120.0
C27 C26 P1 121.9(3)
C27 C26 C31 118.4(4)
C31 C26 P1 119.6(3)
C26 C27 H27 119.7
C26 C27 C28 120.5(4)
C28 C27 H27 119.7
C27 C28 H28 119.8
C29 C28 C27 120.5(4)
C29 C28 H28 119.8
C28 C29 H29 120.2
C28 C29 C30 119.7(4)
C30 C29 H29 120.2
C29 C30 H30 119.9
C29 C30 C31 120.3(5)
C31 C30 H30 119.9
C26 C31 H31 119.7
C30 C31 C26 120.6(4)
C30 C31 H31 119.7
P1 C32 H32 120.4
C33 C32 P1 119.2(4)
C33 C32 H32 120.4
P2 C33 H33 120.3
C32 C33 P2 119.5(3)
C32 C33 H33 120.3
C35 C34 P2 114.1(15)
C35 C34 C39 120.0
C39 C34 P2 125.1(15)
C34 C35 H35 120.0
C36 C35 C34 120.0
C36 C35 H35 120.0
C35 C36 H36 120.0
C35 C36 C37 120.0
C37 C36 H36 120.0
C36 C37 H37 120.0
C38 C37 C36 120.0
C38 C37 H37 120.0
C37 C38 H38 120.0
C39 C38 C37 120.0
C39 C38 H38 120.0
C34 C39 H39 120.0
C38 C39 C34 120.0
C38 C39 H39 120.0
C35A C34A P2 124.1(10)
C35A C34A C39A 120.0
C39A C34A P2 115.9(10)
C34A C35A H35A 120.0
C36A C35A C34A 120.0
C36A C35A H35A 120.0
C35A C36A H36A 120.0
C37A C36A C35A 120.0
C37A C36A H36A 120.0
C36A C37A H37A 120.0
C36A C37A C38A 120.0
C38A C37A H37A 120.0
C37A C38A H38A 120.0
C39A C38A C37A 120.0
C39A C38A H38A 120.0
C34A C39A H39A 120.0
C38A C39A C34A 120.0
C38A C39A H39A 120.0
C41 C40 P2 121.5(4)
C41 C40 C45 120.0
C45 C40 P2 118.5(4)
C40 C41 H41 120.0
C42 C41 C40 120.0
C42 C41 H41 120.0
C41 C42 H42 120.0
C41 C42 C43 120.0
C43 C42 H42 120.0
C42 C43 H43 120.0
C44 C43 C42 120.0
C44 C43 H43 120.0
C43 C44 H44 120.0
C43 C44 C45 120.0
C45 C44 H44 120.0
C40 C45 H45 120.0
C44 C45 C40 120.0
C44 C45 H45 120.0
C41A C40A P2 116.3(7)
C41A C40A C45A 120.0
C45A C40A P2 123.7(7)
C40A C41A H41A 120.0
C40A C41A C42A 120.0
C42A C41A H41A 120.0
C41A C42A H42A 120.0
C43A C42A C41A 120.0
C43A C42A H42A 120.0
C42A C43A H43A 120.0
C42A C43A C44A 120.0
C44A C43A H43A 120.0
C43A C44A H44A 120.0
C45A C44A C43A 120.0
C45A C44A H44A 120.0
C40A C45A H45A 120.0
C44A C45A C40A 120.0
C44A C45A H45A 120.0
F2 B1 F1 112.4(8)
F3 B1 F1 100.4(6)
F3 B1 F2 107.6(7)
F4 B1 F1 108.8(7)
F4 B1 F2 109.8(8)
F4 B1 F3 117.7(8)
F2A B1A F1A 107.4(10)
F2A B1A F3A 107.1(10)
F2A B1A F4A 108.9(10)
F3A B1A F1A 105.9(9)
F3A B1A F4A 110.7(9)
F4A B1A F1A 116.4(9)
Cl1 C46 Cl2 102.4(12)
Cl1 C46 H46A 111.3
Cl1 C46 H46B 111.3
Cl2 C46 H46A 111.3
Cl2 C46 H46B 111.3
H46A C46 H46B 109.2
Cl1A C46A H46C 110.9
Cl1A C46A H46D 110.9
Cl2A C46A Cl1A 104.1(9)
Cl2A C46A H46C 110.9
Cl2A C46A H46D 110.9
H46C C46A H46D 108.9

loop_
_geom_bond_atom_site_label_1
_geom_bond_atom_site_label_2
_geom_bond_distance
Fe1 S1 2.3631(11)
Fe1 S2 2.3431(11)
Fe1 P1 2.2523(11)
Fe1 P2 2.2910(12)
Fe1 C18 1.795(4)
Fe1 C19 1.796(4)
Ni1 S1 2.1899(10)
Ni1 S2 2.1708(12)
Ni1 C1 2.122(4)
Ni1 C2 2.086(4)
Ni1 C3 2.167(4)
Ni1 C4 2.166(4)
Ni1 C5 2.075(4)
S1 C6 1.790(4)
S2 C12 1.764(10)
S2 C12A 1.802(8)
P1 C20 1.840(6)
P1 C20A 1.812(12)
P1 C26 1.822(4)
P1 C32 1.804(4)
P2 C33 1.802(5)
P2 C34 1.808(11)
P2 C34A 1.817(7)
P2 C40 1.880(6)
P2 C40A 1.771(7)
O1 C18 1.133(5)
O2 C19 1.129(5)
C1 H1 0.9300
C1 C2 1.406(8)
C1 C5 1.426(7)
C2 H2 0.9300
C2 C3 1.422(7)
C3 H3 0.9300
C3 C4 1.356(7)
C4 H4 0.9300
C4 C5 1.426(7)
C5 H5 0.9300
C6 C7 1.381(5)
C6 C11 1.381(5)
C7 H7 0.9300
C7 C8 1.383(6)
C8 H8 0.9300
C8 C9 1.349(7)
C9 H9 0.9300
C9 C10 1.370(8)
C10 H10 0.9300
C10 C11 1.399(6)
C11 H11 0.9300
C12 C13 1.3900
C12 C17 1.3900
C13 H13 0.9300
C13 C14 1.3900
C14 H14 0.9300
C14 C15 1.3900
C15 H15 0.9300
C15 C16 1.3900
C16 H16 0.9300
C16 C17 1.3900
C17 H17 0.9300
C12A C13A 1.3900
C12A C17A 1.3900
C13A H13A 0.9300
C13A C14A 1.3900
C14A H14A 0.9300
C14A C15A 1.3900
C15A H15A 0.9300
C15A C16A 1.3900
C16A H16A 0.9300
C16A C17A 1.3900
C17A H17A 0.9300
C20 C21 1.3900
C20 C25 1.3900
C21 H21 0.9300
C21 C22 1.3900
C22 H22 0.9300
C22 C23 1.3900
C23 H23 0.9300
C23 C24 1.3900
C24 H24 0.9300
C24 C25 1.3900
C25 H25 0.9300
C20A C21A 1.3900
C20A C25A 1.3900
C21A H21A 0.9300
C21A C22A 1.3900
C22A H22A 0.9300
C22A C23A 1.3900
C23A H23A 0.9300
C23A C24A 1.3900
C24A H24A 0.9300
C24A C25A 1.3900
C25A H25A 0.9300
C26 C27 1.381(5)
C26 C31 1.387(6)
C27 H27 0.9300
C27 C28 1.385(6)
C28 H28 0.9300
C28 C29 1.367(7)
C29 H29 0.9300
C29 C30 1.370(7)
C30 H30 0.9300
C30 C31 1.383(6)
C31 H31 0.9300
C32 H32 0.9300
C32 C33 1.305(6)
C33 H33 0.9300
C34 C35 1.3900
C34 C39 1.3900
C35 H35 0.9300
C35 C36 1.3900
C36 H36 0.9300
C36 C37 1.3900
C37 H37 0.9300
C37 C38 1.3900
C38 H38 0.9300
C38 C39 1.3900
C39 H39 0.9300
C34A C35A 1.3900
C34A C39A 1.3900
C35A H35A 0.9300
C35A C36A 1.3900
C36A H36A 0.9300
C36A C37A 1.3900
C37A H37A 0.9300
C37A C38A 1.3900
C38A H38A 0.9300
C38A C39A 1.3900
C39A H39A 0.9300
C40 C41 1.3900
C40 C45 1.3900
C41 H41 0.9300
C41 C42 1.3900
C42 H42 0.9300
C42 C43 1.3900
C43 H43 0.9300
C43 C44 1.3900
C44 H44 0.9300
C44 C45 1.3900
C45 H45 0.9300
C40A C41A 1.3900
C40A C45A 1.3900
C41A H41A 0.9300
C41A C42A 1.3900
C42A H42A 0.9300
C42A C43A 1.3900
C43A H43A 0.9300
C43A C44A 1.3900
C44A H44A 0.9300
C44A C45A 1.3900
C45A H45A 0.9300
B1 F1 1.363(7)
B1 F2 1.361(7)
B1 F3 1.355(7)
B1 F4 1.348(7)
B1A F1A 1.378(8)
B1A F2A 1.365(8)
B1A F3A 1.370(8)
B1A F4A 1.378(8)
Cl1 C46 1.674(12)
Cl2 C46 1.698(12)
C46 H46A 0.9700
C46 H46B 0.9700
Cl1A C46A 1.742(11)
Cl2A C46A 1.692(11)
C46A H46C 0.9700
C46A H46D 0.9700

loop_
_geom_torsion_atom_site_label_1
_geom_torsion_atom_site_label_2
_geom_torsion_atom_site_label_3
_geom_torsion_atom_site_label_4
_geom_torsion
Fe1 S1 C6 C7 117.4(3)
Fe1 S1 C6 C11 -65.8(4)
Fe1 S2 C12 C13 -89.4(12)
Fe1 S2 C12 C17 97.7(14)
Fe1 S2 C12A C13A -90.5(13)
Fe1 S2 C12A C17A 90.2(12)
Fe1 P1 C20 C21 111.2(9)
Fe1 P1 C20 C25 -66.1(9)
Fe1 P1 C20A C21A 116.4(13)
Fe1 P1 C20A C25A -75(2)
Fe1 P1 C26 C27 -126.6(3)
Fe1 P1 C26 C31 56.2(3)
Fe1 P1 C32 C33 -8.6(5)
Fe1 P2 C33 C32 7.5(5)
Fe1 P2 C34 C35 -91.3(12)
Fe1 P2 C34 C39 98.5(17)
Fe1 P2 C34A C35A -86.9(12)
Fe1 P2 C34A C39A 91.8(9)
Fe1 P2 C40 C41 43.9(5)
Fe1 P2 C40 C45 -135.9(5)
Fe1 P2 C40A C41A 53.7(10)
Fe1 P2 C40A C45A -126.8(8)
Ni1 S1 C6 C7 -140.9(3)
Ni1 S1 C6 C11 35.9(4)
Ni1 S2 C12 C13 167.3(9)
Ni1 S2 C12 C17 -5.7(19)
Ni1 S2 C12A C13A 166.6(10)
Ni1 S2 C12A C17A -12.6(14)
Ni1 C1 C2 C3 -64.7(3)
Ni1 C1 C5 C4 65.3(3)
Ni1 C2 C3 C4 -60.1(3)
Ni1 C3 C4 C5 -57.2(3)
Ni1 C4 C5 C1 -64.1(3)
S1 C6 C7 C8 178.6(3)
S1 C6 C11 C10 -179.4(4)
S2 C12 C13 C14 -173(2)
S2 C12 C17 C16 173(2)
S2 C12A C13A C14A -179.2(18)
S2 C12A C17A C16A 179.2(18)
P1 C20 C21 C22 -177.1(15)
P1 C20 C25 C24 177.4(14)
P1 C20A C21A C22A 169(3)
P1 C20A C25A C24A -167(3)
P1 C26 C27 C28 -175.1(3)
P1 C26 C31 C30 175.1(4)
P1 C32 C33 P2 0.6(7)
P2 C34 C35 C36 -171(2)
P2 C34 C39 C38 170(2)
P2 C34A C35A C36A 178.6(16)
P2 C34A C39A C38A -178.7(15)
P2 C40 C41 C42 -179.8(7)
P2 C40 C45 C44 179.8(7)
P2 C40A C41A C42A 179.5(12)
P2 C40A C45A C44A -179.5(13)
C1 C2 C3 Ni1 63.7(3)
C1 C2 C3 C4 3.6(5)
C2 C1 C5 Ni1 -59.4(3)
C2 C1 C5 C4 5.9(5)
C2 C3 C4 Ni1 57.4(3)
C2 C3 C4 C5 0.2(5)
C3 C4 C5 Ni1 60.2(3)
C3 C4 C5 C1 -3.9(5)
C5 C1 C2 Ni1 58.9(3)
C5 C1 C2 C3 -5.8(5)
C6 C7 C8 C9 0.5(7)
C7 C6 C11 C10 -2.7(6)
C7 C8 C9 C10 -1.6(7)
C8 C9 C10 C11 0.5(8)
C9 C10 C11 C6 1.6(7)
C11 C6 C7 C8 1.6(6)
C12 S2 C12A C13A -38(19)
C12 S2 C12A C17A 143(20)
C12 C13 C14 C15 0.0
C13 C12 C17 C16 0.0
C13 C14 C15 C16 0.0
C14 C15 C16 C17 0.0
C15 C16 C17 C12 0.0
C17 C12 C13 C14 0.0
C12A S2 C12 C13 142(21)
C12A S2 C12 C17 -31(19)
C12A C13A C14A C15A 0.0
C13A C12A C17A C16A 0.0
C13A C14A C15A C16A 0.0
C14A C15A C16A C17A 0.0
C15A C16A C17A C12A 0.0
C17A C12A C13A C14A 0.0
C20 P1 C20A C21A -98(13)
C20 P1 C20A C25A 70(13)
C20 P1 C26 C27 103.5(6)
C20 P1 C26 C31 -73.7(6)
C20 P1 C32 C33 114.9(8)
C20 C21 C22 C23 0.0
C21 C20 C25 C24 0.0
C21 C22 C23 C24 0.0
C22 C23 C24 C25 0.0
C23 C24 C25 C20 0.0
C25 C20 C21 C22 0.0
C20A P1 C20 C21 75(13)
C20A P1 C20 C25 -102(13)
C20A P1 C26 C27 104.7(11)
C20A P1 C26 C31 -72.4(11)
C20A P1 C32 C33 108.2(15)
C20A C21A C22A C23A 0.0
C21A C20A C25A C24A 0.0
C21A C22A C23A C24A 0.0
C22A C23A C24A C25A 0.0
C23A C24A C25A C20A 0.0
C25A C20A C21A C22A 0.0
C26 P1 C20 C21 -115.4(10)
C26 P1 C20 C25 67.3(8)
C26 P1 C20A C21A -108.8(15)
C26 P1 C20A C25A 59(2)
C26 P1 C32 C33 -140.0(4)
C26 C27 C28 C29 -0.5(7)
C27 C26 C31 C30 -2.2(6)
C27 C28 C29 C30 -1.1(8)
C28 C29 C30 C31 1.1(8)
C29 C30 C31 C26 0.6(7)
C31 C26 C27 C28 2.2(6)
C32 P1 C20 C21 -6.9(12)
C32 P1 C20 C25 175.8(7)
C32 P1 C20A C21A 1.4(18)
C32 P1 C20A C25A 169.5(17)
C32 P1 C26 C27 -3.6(4)
C32 P1 C26 C31 179.2(3)
C33 P2 C34 C35 150.3(10)
C33 P2 C34 C39 -19.9(18)
C33 P2 C34A C35A 154.0(10)
C33 P2 C34A C39A -27.3(10)
C33 P2 C40 C41 162.9(4)
C33 P2 C40 C45 -16.9(6)
C33 P2 C40A C41A 166.9(7)
C33 P2 C40A C45A -13.5(9)
C34 P2 C33 C32 132.1(11)
C34 P2 C34A C35A -78(11)
C34 P2 C34A C39A 101(12)
C34 P2 C40 C41 -83.9(12)
C34 P2 C40 C45 96.3(12)
C34 P2 C40A C41A -85.3(13)
C34 P2 C40A C45A 94.2(14)
C34 C35 C36 C37 0.0
C35 C34 C39 C38 0.0
C35 C36 C37 C38 0.0
C36 C37 C38 C39 0.0
C37 C38 C39 C34 0.0
C39 C34 C35 C36 0.0
C34A P2 C33 C32 137.7(8)
C34A P2 C34 C35 97(12)
C34A P2 C34 C39 -73(11)
C34A P2 C40 C41 -90.1(9)
C34A P2 C40 C45 90.1(9)
C34A P2 C40A C41A -90.4(10)
C34A P2 C40A C45A 89.1(11)
C34A C35A C36A C37A 0.0
C35A C34A C39A C38A 0.0
C35A C36A C37A C38A 0.0
C36A C37A C38A C39A 0.0
C37A C38A C39A C34A 0.0
C39A C34A C35A C36A 0.0
C40 P2 C33 C32 -114.7(6)
C40 P2 C34 C35 34.0(14)
C40 P2 C34 C39 -136.2(14)
C40 P2 C34A C35A 40.5(13)
C40 P2 C34A C39A -140.8(8)
C40 P2 C40A C41A 0(3)
C40 P2 C40A C45A 179(4)
C40 C41 C42 C43 0.0
C41 C40 C45 C44 0.0
C41 C42 C43 C44 0.0
C42 C43 C44 C45 0.0
C43 C44 C45 C40 0.0
C45 C40 C41 C42 0.0
C40A P2 C33 C32 -118.3(7)
C40A P2 C34 C35 50.5(15)
C40A P2 C34 C39 -119.7(15)
C40A P2 C34A C35A 56.8(13)
C40A P2 C34A C39A -124.5(9)
C40A P2 C40 C41 176(3)
C40A P2 C40 C45 -4(3)
C40A C41A C42A C43A 0.0
C41A C40A C45A C44A 0.0
C41A C42A C43A C44A 0.0
C42A C43A C44A C45A 0.0
C43A C44A C45A C40A 0.0
C45A C40A C41A C42A 0.0
